data_7249260
loop_
_publ_author_name
'Xu, Meng-Yuan'
'Wu, Qian'
'Wang, Chen'
'Sun, Yao'
'Teng, Yu-Kang'
'Zhang, Rui'
'Lu, Zhen-Zhong'

_publ_section_title
;
 Coordination polymers and supramolecular cages based on
 [(MS4)Cux]x&#x2212;2 cluster units and N-containing ligands
;
_journal_issue 39
_journal_name_full CrystEngComm
_journal_page_first 5585
_journal_page_last 5590
_journal_paper_doi 10.1039/D4CE00493K
_journal_volume 26
_journal_year 2024
_chemical_formula_moiety 'C54 H90 Cu10 I12 Mo2 N12 S8, 6[C3H7NO]'
_chemical_formula_sum 'C72 H132 Cu10 I12 Mo2 N18 O6 S8'
_chemical_formula_weight 3952.51
_space_group_crystal_system triclinic
_space_group_IT_number 1
_space_group_name_Hall 'P 1'
_space_group_name_H-M_alt 'P 1'
_atom_sites_solution_hydrogens geom
_audit_creation_date 2024-08-23
_audit_creation_method
;
Olex2 1.5
(compiled 2023.08.24 svn.re1ec1418 for OlexSys, GUI svn.r6817)
;
_audit_update_record
;
2024-08-23 deposited with the CCDC.	2024-08-28 downloaded from the CCDC.
;
_cell_angle_alpha 82.885(4)
_cell_angle_beta 77.181(4)
_cell_angle_gamma 89.955(3)
_cell_formula_units_Z 1
_cell_length_a 11.8390(7)
_cell_length_b 13.8931(8)
_cell_length_c 21.9722(14)
_cell_measurement_reflns_used 9984
_cell_measurement_temperature 223.00
_cell_measurement_theta_max 72.31
_cell_measurement_theta_min 3.21
_cell_volume 3495.5(4)
_computing_cell_refinement 'SAINT V8.40B (?, 2016)'
_computing_data_reduction 'SAINT V8.40B (?, 2016)'
_computing_molecular_graphics 'Olex2 1.5 (Dolomanov et al., 2009)'
_computing_publication_material 'Olex2 1.5 (Dolomanov et al., 2009)'
_computing_structure_refinement 'XL  (Sheldrick, 2008)'
_computing_structure_solution 'olex2.solve 1.5 (Bourhis et al., 2015)'
_diffrn_ambient_temperature 223.00
_diffrn_measured_fraction_theta_full 0.987
_diffrn_measured_fraction_theta_max 0.975
_diffrn_measurement_device_type 'Bruker APEX-II CCD'
_diffrn_measurement_method '\f and \w scans'
_diffrn_radiation_type CuK\a
_diffrn_radiation_wavelength 1.54178
_diffrn_reflns_av_unetI/netI 0.0726
_diffrn_reflns_Laue_measured_fraction_full 0.987
_diffrn_reflns_Laue_measured_fraction_max 0.975
_diffrn_reflns_limit_h_max 14
_diffrn_reflns_limit_h_min -14
_diffrn_reflns_limit_k_max 17
_diffrn_reflns_limit_k_min -17
_diffrn_reflns_limit_l_max 27
_diffrn_reflns_limit_l_min -27
_diffrn_reflns_number 23472
_diffrn_reflns_point_group_measured_fraction_full 0.860
_diffrn_reflns_point_group_measured_fraction_max 0.833
_diffrn_reflns_theta_full 67.679
_diffrn_reflns_theta_max 73.418
_diffrn_reflns_theta_min 2.079
_diffrn_source_current 1.1
_diffrn_source_power 0.05500000000000001
_diffrn_source_voltage 50.0
_diffrn_standards_number 0
_exptl_absorpt_coefficient_mu 25.277
_exptl_absorpt_correction_T_max 0.1143
_exptl_absorpt_correction_T_min 0.0115
_exptl_absorpt_correction_type none
_exptl_absorpt_process_details
;
SADABS-2016/2 (Bruker,2016/2) was used for absorption correction.
wR2(int) was 0.1580 before and 0.1012 after correction.
The Ratio of minimum to maximum transmission is 0.1006.
The \l/2 correction factor is Not present.
;
_exptl_crystal_density_diffrn 1.878
_exptl_crystal_description block
_exptl_crystal_F_000 1876
_exptl_crystal_size_max 0.15
_exptl_crystal_size_mid 0.13
_exptl_crystal_size_min 0.12
_refine_diff_density_max 2.085
_refine_diff_density_min -1.540
_refine_diff_density_rms 0.230
_refine_ls_abs_structure_details
;
 Flack x determined using 4747 quotients [(I+)-(I-)]/[(I+)+(I-)]
 (Parsons, Flack and Wagner, Acta Cryst. B69 (2013) 249-259).
;
_refine_ls_abs_structure_Flack 0.287(6)
_refine_ls_extinction_method none
_refine_ls_goodness_of_fit_ref 0.993
_refine_ls_hydrogen_treatment constr
_refine_ls_matrix_type full
_refine_ls_number_parameters 872
_refine_ls_number_reflns 23472
_refine_ls_number_restraints 1218
_refine_ls_restrained_S_all 0.974
_refine_ls_R_factor_all 0.1066
_refine_ls_R_factor_gt 0.0902
_refine_ls_shift/su_max 0.005
_refine_ls_shift/su_mean 0.000
_refine_ls_structure_factor_coef Fsqd
_refine_ls_weighting_details 'w=1/[\s^2^(Fo^2^)+(0.1844P)^2^] where P=(Fo^2^+2Fc^2^)/3'
_refine_ls_weighting_scheme calc
_refine_ls_wR_factor_gt 0.2435
_refine_ls_wR_factor_ref 0.2661
_reflns_Friedel_coverage 0.708
_reflns_Friedel_fraction_full 0.734
_reflns_Friedel_fraction_max 0.691
_reflns_number_gt 16404
_reflns_number_total 23472
_reflns_threshold_expression 'I > 2\s(I)'
_cod_data_source_file d4ce00493k2.cif
_cod_data_source_block cu_20240308_zm_ngd_lzz_28_0m
_cod_depositor_comments 'Adding full bibliography for 7249257--7249263.cif.'
_cod_database_code 7249260
_shelx_shelxl_version_number 2018/3
_shelx_space_group_comment
;
The symmetry employed for this shelxl refinement is uniquely defined
by the following loop, which should always be used as a source of
symmetry information in preference to the above space-group names.
They are only intended as comments.
;
_shelx_estimated_absorpt_t_max 0.151
_shelx_estimated_absorpt_t_min 0.116
_olex2_refinement_description
;
1. Twinned data refinement
 Scales: 0.872(6)
 0.128(6)
2. Fixed Uiso
 At 1.2 times of:
  All C(H) groups, All C(H,H) groups
3. Restrained distances
 C56-C55
 1.5 with sigma of 0.02
 C40-C39
 1.41 with sigma of 0.02
 C47-C46
 1.5 with sigma of 0.02
 C31-C30
 1.5 with sigma of 0.02
 C29-C28
 1.5 with sigma of 0.02
 C18-C17
 1.5 with sigma of 0.02
 C60-C59
 1.5 with sigma of 0.02
 C4-C3
 1.5 with sigma of 0.02
 C25-C24
 1.5 with sigma of 0.02
 H23B-H25A
 2.1 with sigma of 0.02
 C25-C23
 2.2 with sigma of 0.02
 C20-C16
 2.2 with sigma of 0.02
 C15-C16
 1.5 with sigma of 0.02
 H16B-H20A
 2.1 with sigma of 0.02
 N11-C55 \\sim N11-C57 \\sim N11-C59 \\sim N12-C56 \\sim N12-C58 \\sim N12-C60
 with sigma of 0.02
 N7-C30 \\sim N7-C28 \\sim N7-C32 \\sim N8-C29 \\sim N8-C33 \\sim N8-C31
 with sigma of 0.02
 N6-C25 \\sim N6-C23 \\sim N6-C27
 with sigma of 0.02
 N4-C18 \\sim N4-C20 \\sim N4-C16
 with sigma of 0.02
 C20-C19 \\sim C16-C15 \\sim C18-C17
 with sigma of 0.02
4. Restrained planarity
 C12, C11, C10, C9, C8, C13, C7
 with sigma of 0.1
 C38, C39, C40, C35, C36, C37, C34, C54, C41
 with sigma of 0.1
5. Uiso/Uaniso restraints and constraints
C35 \\sim C23 \\sim C30 \\sim C21 \\sim C22 \\sim C34 \\sim C44 \\sim C38 \\sim
C36 \\sim C33 \\sim C29 \\sim C43 \\sim C46 \\sim C5 \\sim C26 \\sim C6 \\sim
C45 \\sim C3 \\sim C7 \\sim C37 \\sim C14 \\sim C32 \\sim C2 \\sim C42 \\sim
C27 \\sim C54 \\sim C41 \\sim C18 \\sim C24 \\sim C25 \\sim C9 \\sim C8 \\sim
C13 \\sim C12 \\sim C11 \\sim C10 \\sim C17 \\sim C57 \\sim C47 \\sim C15 \\sim
C59 \\sim C4 \\sim C1 \\sim C19 \\sim C58 \\sim C31 \\sim C28 \\sim C55 \\sim
C60 \\sim C56 \\sim C16 \\sim C20 \\sim C40 \\sim C39: within 3.8A with sigma
of 0.03 and sigma for terminal atoms of 0.06 within 3.8A
Uanis(N4) \\sim Ueq: with sigma of 0.02 and sigma for terminal atoms of 0.04
Uanis(N8) \\sim Ueq: with sigma of 0.02 and sigma for terminal atoms of 0.04
6.a Secondary CH2 refined with riding coordinates:
 C23(H23A,H23B), C30(H30A,H30B), C21(H21A,H21B), C22(H22A,H22B), C34(H34A,
 H34B), C44(H44A,H44B), C33(H33A,H33B), C29(H29A,H29B), C43(H43A,H43B),
 C46(H46A,H46B), C5(H5A,H5B), C26(H26A,H26B), C6(H6A,H6B), C45(H45A,H45B),
 C3(H3A,H3B), C7(H7A,H7B), C14(H14A,H14B), C32(H32A,H32B), C2(H2A,H2B),
 C42(H42A,H42B), C27(H27A,H27B), C54(H54A,H54B), C41(H41A,H41B), C18(H18A,H18B),
  C24(H24A,H24B), C25(H25A,H25B), C17(H17A,H17B), C57(H57A,H57B), C47(H47A,
 H47B), C15(H15A,H15B), C59(H59A,H59B), C4(H4A,H4B), C1(H1A,H1B), C19(H19A,
 H19B), C58(H58A,H58B), C31(H31A,H31B), C28(H28A,H28B), C55(H55A,H55B),
 C60(H60A,H60B), C56(H56A,H56B), C16(H16A,H16B), C20(H20A,H20B)
6.b Aromatic/amide H refined with riding coordinates:
 C38(H38), C36(H36), C9(H9), C13(H13), C11(H11), C40(H40)
6.c Fitted hexagon refined as free rotating group:
 C9(C8,C13,C12,C11,C10)
;
_smtbx_masks_void_probe_radius 1.2
_smtbx_masks_void_truncation_radius 1.2
_olex2_submission_special_instructions 'No special instructions were received'

loop_
_space_group_symop_operation_xyz
'x, y, z'

loop_
_atom_site_label
_atom_site_type_symbol
_atom_site_fract_x
_atom_site_fract_y
_atom_site_fract_z
_atom_site_U_iso_or_equiv
_atom_site_adp_type
_atom_site_occupancy
_atom_site_site_symmetry_order
_atom_site_calc_flag
_atom_site_refinement_flags_posn
_atom_site_refinement_flags_adp
_atom_site_refinement_flags_occupancy
_atom_site_disorder_assembly
_atom_site_disorder_group
I3 I 0.28037(16) 0.80010(14) 0.53121(10) 0.0813(5) Uani 1 1 d . . . . .
I7 I -0.25256(16) 0.67094(14) 0.59281(9) 0.0804(4) Uani 1 1 d . . . . .
I13 I 1.24101(16) 0.20541(14) 0.41630(10) 0.0796(4) Uani 1 1 d . . . . .
I9 I 0.70900(17) 0.31057(14) 0.47720(9) 0.0792(4) Uani 1 1 d . . . . .
I6 I -0.27809(18) 0.64377(15) 0.80225(10) 0.0867(5) Uani 1 1 d . . . . .
I12 I 1.26731(17) 0.26032(15) 0.20770(10) 0.0860(5) Uani 1 1 d . . . . .
I14 I 0.9034(2) 0.81104(13) 0.36798(12) 0.0937(6) Uani 1 1 d . . . . .
Mo8 Mo 0.94267(17) 0.15597(14) 0.29417(10) 0.0648(4) Uani 1 1 d . . . . .
I5 I 0.0866(2) 0.25725(13) 0.63929(12) 0.0932(6) Uani 1 1 d . . . . .
Mo1 Mo 0.04756(17) 0.57373(14) 0.71218(10) 0.0647(4) Uani 1 1 d . . . . .
I11 I 1.2005(3) -0.0017(2) 0.11992(12) 0.1100(7) Uani 1 1 d . . . . .
I4 I -0.2086(2) 0.34614(17) 0.88765(11) 0.0996(6) Uani 1 1 d . . . . .
I2 I -0.0146(3) 0.8490(2) 0.84392(15) 0.1214(9) Uani 1 1 d . . . . .
I10 I 1.0006(3) 0.47904(19) 0.16246(19) 0.1314(11) Uani 1 1 d . . . . .
Cu8 Cu 0.9149(4) 0.9909(3) 0.3747(2) 0.0779(10) Uani 1 1 d . . . . .
Cu5 Cu 0.7861(4) 0.2539(3) 0.3674(2) 0.0779(10) Uani 1 1 d . . . . .
Cu10 Cu 0.2050(3) 0.7026(3) 0.63623(19) 0.0711(8) Uani 1 1 d . . . . .
Cu3 Cu 0.0767(4) 0.4425(3) 0.6287(2) 0.0776(9) Uani 1 1 d . . . . .
Cu7 Cu 1.1388(4) 0.2060(3) 0.3256(2) 0.0835(10) Uani 1 1 d . . . . .
Cu1 Cu -0.1502(4) 0.6360(3) 0.6779(3) 0.0861(11) Uani 1 1 d . . . . .
Cu4 Cu -0.1068(5) 0.4687(4) 0.7991(2) 0.0899(13) Uani 1 1 d . . . . .
Cu6 Cu 1.0173(5) 0.3170(3) 0.2149(2) 0.0897(12) Uani 1 1 d . . . . .
Cu9 Cu 1.0994(5) 0.0852(4) 0.2045(2) 0.0930(12) Uani 1 1 d . . . . .
Cu2 Cu -0.0293(6) 0.7053(4) 0.7885(2) 0.0974(14) Uani 1 1 d . . . . .
S5 S 0.2188(6) 0.5348(5) 0.6538(4) 0.0736(14) Uani 1 1 d . . . . .
S7 S 0.7715(5) 0.0948(5) 0.3506(4) 0.0730(14) Uani 1 1 d . . . . .
S6 S 0.9761(5) 0.3009(4) 0.3239(3) 0.0711(14) Uani 1 1 d . . . . .
S4 S -0.0953(6) 0.4789(5) 0.6939(3) 0.0723(14) Uani 1 1 d . . . . .
S3 S 0.0456(6) 0.5541(6) 0.8125(3) 0.0787(16) Uani 1 1 d . . . . .
S8 S 1.0844(6) 0.0528(5) 0.3108(3) 0.0714(14) Uani 1 1 d . . . . .
S10 S 0.9492(6) 0.1783(5) 0.1895(3) 0.0750(15) Uani 1 1 d . . . . .
S1 S 0.0122(6) 0.7314(5) 0.6801(3) 0.0716(14) Uani 1 1 d . . . . .
N7 N 0.0702(17) 0.4915(14) 0.5283(10) 0.076(6) Uani 1 1 d D . . . .
C35 C 0.192(2) 0.6005(17) 0.3043(10) 0.063(4) Uani 1 1 d . U . . .
C23 C 0.835(3) 0.9355(15) 0.5069(15) 0.080(6) Uani 1 1 d D U . . .
H23A H 0.844945 0.873776 0.489327 0.096 Uiso 1 1 calc R U . . .
H23B H 0.760413 0.962037 0.502122 0.096 Uiso 1 1 calc DR U . . .
N3 N 0.584(2) 1.2959(15) 0.7315(13) 0.083(7) Uani 1 1 d . . . . .
N5 N 0.916(3) 1.003(3) 0.5931(12) 0.098(9) Uani 1 1 d . . . . .
C30 C -0.043(2) 0.460(2) 0.5179(12) 0.075(5) Uani 1 1 d D U . . .
H30A H -0.107131 0.486418 0.547001 0.090 Uiso 1 1 calc R U . . .
H30B H -0.050974 0.389495 0.523185 0.090 Uiso 1 1 calc R U . . .
C21 C 0.925(3) 0.9980(19) 0.6574(15) 0.076(5) Uani 1 1 d . U . . .
H21A H 0.980012 1.047919 0.661858 0.091 Uiso 1 1 calc R U . . .
H21B H 0.952402 0.934289 0.671352 0.091 Uiso 1 1 calc R U . . .
N11 N 0.4123(19) 0.8941(13) 0.2697(10) 0.078(6) Uani 1 1 d D . . . .
N1 N 0.3164(19) 0.7618(17) 0.6923(8) 0.068(5) Uani 1 1 d . . . . .
C22 C 0.843(3) 0.9210(18) 0.5796(15) 0.075(5) Uani 1 1 d . U . . .
H22A H 0.764382 0.920141 0.606405 0.090 Uiso 1 1 calc R U . . .
H22B H 0.877505 0.858638 0.589370 0.090 Uiso 1 1 calc R U . . .
N6 N 0.9254(18) 1.0005(14) 0.4775(12) 0.093(8) Uani 1 1 d D . . . .
C34 C 0.078(3) 0.547(2) 0.3421(15) 0.079(5) Uani 1 1 d . U . . .
H34A H 0.011444 0.584612 0.334479 0.095 Uiso 1 1 calc R U . . .
H34B H 0.072516 0.483385 0.328354 0.095 Uiso 1 1 calc R U . . .
N9 N 0.5335(17) 0.4350(16) 0.2506(10) 0.065(4) Uani 1 1 d . . . . .
N8 N 0.0776(16) 0.5355(14) 0.4120(12) 0.080(6) Uani 1 1 d D U . . .
C44 C 0.601(2) 0.361(2) 0.2083(16) 0.078(5) Uani 1 1 d . U . . .
H44A H 0.644909 0.394491 0.168251 0.094 Uiso 1 1 calc R U . . .
H44B H 0.546824 0.313629 0.199417 0.094 Uiso 1 1 calc R U . . .
N2 N 0.449(3) 0.8393(17) 0.7555(12) 0.090(8) Uani 1 1 d . . . . .
C38 C 0.405(3) 0.6518(19) 0.2258(12) 0.072(5) Uani 1 1 d . U . . .
H38 H 0.475134 0.671541 0.197051 0.087 Uiso 1 1 calc R U . . .
N10 N 0.6680(15) 0.3415(14) 0.3092(10) 0.063(4) Uani 1 1 d . . . . .
C36 C 0.228(3) 0.689(2) 0.2862(14) 0.075(5) Uani 1 1 d . U . . .
H36 H 0.171371 0.734755 0.296510 0.090 Uiso 1 1 calc R U . . .
C33 C 0.117(3) 0.6201(18) 0.4396(15) 0.078(5) Uani 1 1 d D U . . .
H33A H 0.080118 0.679354 0.425330 0.094 Uiso 1 1 calc R U . . .
H33B H 0.201007 0.629721 0.425548 0.094 Uiso 1 1 calc R U . . .
C29 C 0.153(2) 0.4519(17) 0.4216(12) 0.075(5) Uani 1 1 d D U . . .
H29A H 0.231418 0.465817 0.395186 0.090 Uiso 1 1 calc R U . . .
H29B H 0.122037 0.393563 0.409671 0.090 Uiso 1 1 calc R U . . .
C43 C 0.549(2) 0.322(2) 0.3397(16) 0.078(6) Uani 1 1 d . U . . .
H43A H 0.537787 0.333219 0.383793 0.093 Uiso 1 1 calc R U . . .
H43B H 0.530022 0.253824 0.338980 0.093 Uiso 1 1 calc R U . . .
C46 C 0.630(3) 0.494(2) 0.2649(15) 0.082(5) Uani 1 1 d D U . . .
H46A H 0.683136 0.518352 0.225001 0.098 Uiso 1 1 calc R U . . .
H46B H 0.595931 0.550543 0.283947 0.098 Uiso 1 1 calc R U . . .
C5 C 0.444(2) 0.7551(15) 0.6611(13) 0.065(5) Uani 1 1 d . U . . .
H5A H 0.456526 0.784543 0.617219 0.078 Uiso 1 1 calc R U . . .
H5B H 0.462960 0.686354 0.660935 0.078 Uiso 1 1 calc R U . . .
C26 C 1.042(3) 0.983(2) 0.5498(17) 0.085(6) Uani 1 1 d . U . . .
H26A H 1.094946 1.038088 0.547650 0.102 Uiso 1 1 calc R U . . .
H26B H 1.073911 0.924979 0.568992 0.102 Uiso 1 1 calc R U . . .
C6 C 0.531(3) 0.8045(17) 0.6927(14) 0.075(5) Uani 1 1 d . U . . .
H6A H 0.571465 0.860105 0.664611 0.090 Uiso 1 1 calc R U . . .
H6B H 0.587917 0.758420 0.703702 0.090 Uiso 1 1 calc R U . . .
C45 C 0.686(2) 0.308(2) 0.2477(15) 0.077(5) Uani 1 1 d . U . . .
H45A H 0.671079 0.237360 0.252997 0.092 Uiso 1 1 calc R U . . .
H45B H 0.766229 0.321064 0.224856 0.092 Uiso 1 1 calc R U . . .
C3 C 0.302(3) 0.874(2) 0.6940(13) 0.078(5) Uani 1 1 d D U . . .
H3A H 0.337326 0.909718 0.652792 0.094 Uiso 1 1 calc R U . . .
H3B H 0.219411 0.889268 0.704169 0.094 Uiso 1 1 calc R U . . .
C7 C 0.527(3) 0.8723(17) 0.7947(14) 0.073(5) Uani 1 1 d . U . . .
H7A H 0.570426 0.816428 0.807403 0.088 Uiso 1 1 calc R U . . .
H7B H 0.477467 0.891638 0.833063 0.088 Uiso 1 1 calc R U . . .
C37 C 0.331(3) 0.727(2) 0.2556(14) 0.078(5) Uani 1 1 d . U . . .
C14 C 0.647(3) 1.229(2) 0.7700(17) 0.087(6) Uani 1 1 d . U . . .
H14A H 0.604743 1.224070 0.814023 0.104 Uiso 1 1 calc R U . . .
H14B H 0.723324 1.258443 0.767332 0.104 Uiso 1 1 calc R U . . .
C32 C 0.082(3) 0.5988(17) 0.5124(17) 0.090(7) Uani 1 1 d D U . . .
H32A H 0.142441 0.624309 0.530941 0.109 Uiso 1 1 calc R U . . .
H32B H 0.009126 0.629378 0.528627 0.109 Uiso 1 1 calc R U . . .
C2 C 0.388(3) 0.7400(19) 0.7975(15) 0.076(5) Uani 1 1 d . U . . .
H2A H 0.443679 0.687539 0.797422 0.092 Uiso 1 1 calc R U . . .
H2B H 0.354629 0.750610 0.841023 0.092 Uiso 1 1 calc R U . . .
C42 C 0.464(3) 0.3854(19) 0.3093(15) 0.076(5) Uani 1 1 d . U . . .
H42A H 0.402733 0.344966 0.301064 0.091 Uiso 1 1 calc R U . . .
H42B H 0.428367 0.432526 0.336942 0.091 Uiso 1 1 calc R U . . .
C27 C 1.032(2) 0.9699(19) 0.4888(16) 0.078(5) Uani 1 1 d D U . . .
H27A H 1.094638 1.006705 0.458037 0.094 Uiso 1 1 calc R U . . .
H27B H 1.040561 0.901130 0.483479 0.094 Uiso 1 1 calc R U . . .
C54 C 0.360(3) 0.8332(19) 0.2298(16) 0.079(5) Uani 1 1 d . U . . .
H54A H 0.413649 0.835419 0.188691 0.094 Uiso 1 1 calc R U . . .
H54B H 0.288424 0.863842 0.222601 0.094 Uiso 1 1 calc R U . . .
C41 C 0.456(2) 0.4870(15) 0.2069(13) 0.068(5) Uani 1 1 d . U . . .
H41A H 0.506266 0.517170 0.167575 0.082 Uiso 1 1 calc R U . . .
H41B H 0.406393 0.437952 0.196199 0.082 Uiso 1 1 calc R U . . .
C18 C 0.506(4) 1.469(2) 0.7245(17) 0.102(8) Uani 1 1 d D U . . .
H18A H 0.555069 1.527666 0.711343 0.123 Uiso 1 1 calc R U . . .
H18B H 0.431007 1.485247 0.749603 0.123 Uiso 1 1 calc R U . . .
C24 C 0.874(3) 1.0941(18) 0.5616(11) 0.077(5) Uani 1 1 d D U . . .
H24A H 0.791382 1.101651 0.580438 0.092 Uiso 1 1 calc R U . . .
H24B H 0.916704 1.150386 0.568600 0.092 Uiso 1 1 calc R U . . .
C25 C 0.889(2) 1.0912(12) 0.4927(10) 0.064(4) Uani 1 1 d D U . . .
H25A H 0.815182 1.105122 0.480472 0.077 Uiso 1 1 calc DR U . . .
H25B H 0.946172 1.141098 0.469554 0.077 Uiso 1 1 calc R U . . .
C9 C 0.5863(12) 1.0495(11) 0.7782(8) 0.070(4) Uani 1 1 d G U . . .
H9 H 0.515144 1.061065 0.804883 0.084 Uiso 1 1 calc R U . . .
C8 C 0.6131(13) 0.9560(9) 0.7646(8) 0.074(5) Uani 1 1 d G U . . .
C13 C 0.7183(14) 0.9389(8) 0.7251(9) 0.069(4) Uani 1 1 d G U . . .
H13 H 0.736374 0.875623 0.715879 0.083 Uiso 1 1 calc R U . . .
C12 C 0.7967(12) 1.0153(10) 0.6991(8) 0.069(4) Uani 1 1 d G U . . .
C11 C 0.7699(13) 1.1089(8) 0.7127(9) 0.074(5) Uani 1 1 d G U . . .
H11 H 0.822957 1.160602 0.695182 0.089 Uiso 1 1 calc R U . . .
C10 C 0.6647(15) 1.1260(8) 0.7522(9) 0.080(5) Uani 1 1 d G U . . .
C17 C 0.563(4) 1.393(2) 0.7613(18) 0.101(7) Uani 1 1 d D U . . .
H17A H 0.514928 1.378921 0.803909 0.121 Uiso 1 1 calc R U . . .
H17B H 0.637992 1.419278 0.764707 0.121 Uiso 1 1 calc R U . . .
C57 C 0.426(3) 0.9953(17) 0.2337(19) 0.093(6) Uani 1 1 d D U . . .
H57A H 0.350432 1.020285 0.229316 0.111 Uiso 1 1 calc R U . . .
H57B H 0.475532 0.994683 0.191568 0.111 Uiso 1 1 calc R U . . .
C47 C 0.700(3) 0.443(2) 0.3075(16) 0.087(6) Uani 1 1 d D U . . .
H47A H 0.783154 0.454589 0.290260 0.105 Uiso 1 1 calc R U . . .
H47B H 0.679352 0.463222 0.349546 0.105 Uiso 1 1 calc R U . . .
C15 C 0.470(3) 1.271(2) 0.7231(16) 0.091(6) Uani 1 1 d D U . . .
H15A H 0.411694 1.287396 0.759242 0.110 Uiso 1 1 calc R U . . .
H15B H 0.464589 1.200216 0.723306 0.110 Uiso 1 1 calc R U . . .
C59 C 0.532(2) 0.855(2) 0.2654(18) 0.092(6) Uani 1 1 d D U . . .
H59A H 0.575849 0.859666 0.221569 0.110 Uiso 1 1 calc R U . . .
H59B H 0.529607 0.787460 0.284754 0.110 Uiso 1 1 calc R U . . .
C4 C 0.360(3) 0.905(2) 0.7437(15) 0.084(6) Uani 1 1 d D U . . .
H4A H 0.394861 0.970033 0.729797 0.101 Uiso 1 1 calc R U . . .
H4B H 0.302262 0.906976 0.782917 0.101 Uiso 1 1 calc R U . . .
C1 C 0.291(2) 0.7173(19) 0.7614(15) 0.074(5) Uani 1 1 d . U . . .
H1A H 0.281170 0.646778 0.763601 0.088 Uiso 1 1 calc R U . . .
H1B H 0.216838 0.741848 0.783177 0.088 Uiso 1 1 calc R U . . .
C19 C 0.676(4) 1.315(2) 0.6693(19) 0.098(7) Uani 1 1 d D U . . .
H19A H 0.750945 1.335619 0.675792 0.118 Uiso 1 1 calc R U . . .
H19B H 0.685535 1.258420 0.646132 0.118 Uiso 1 1 calc R U . . .
C58 C 0.486(4) 1.063(2) 0.2745(19) 0.101(7) Uani 1 1 d D U . . .
H58A H 0.559947 1.091103 0.249447 0.121 Uiso 1 1 calc R U . . .
H58B H 0.434814 1.115436 0.287928 0.121 Uiso 1 1 calc R U . . .
C31 C -0.039(2) 0.503(2) 0.4508(11) 0.077(5) Uani 1 1 d D U . . .
H31A H -0.070012 0.453667 0.430003 0.092 Uiso 1 1 calc R U . . .
H31B H -0.090004 0.558014 0.451286 0.092 Uiso 1 1 calc R U . . .
C28 C 0.159(3) 0.436(2) 0.4896(11) 0.086(6) Uani 1 1 d D U . . .
H28A H 0.146636 0.366604 0.505055 0.103 Uiso 1 1 calc R U . . .
H28B H 0.235779 0.455562 0.493738 0.103 Uiso 1 1 calc R U . . .
C55 C 0.329(3) 0.885(2) 0.3327(13) 0.092(6) Uani 1 1 d D U . . .
H55A H 0.255535 0.916344 0.330562 0.110 Uiso 1 1 calc R U . . .
H55B H 0.313330 0.816719 0.351191 0.110 Uiso 1 1 calc R U . . .
C60 C 0.585(3) 0.922(2) 0.3019(19) 0.103(7) Uani 1 1 d D U . . .
H60A H 0.611840 0.881764 0.335797 0.124 Uiso 1 1 calc R U . . .
H60B H 0.653316 0.955288 0.273760 0.124 Uiso 1 1 calc R U . . .
C56 C 0.399(3) 0.937(3) 0.3666(18) 0.105(7) Uani 1 1 d D U . . .
H56A H 0.424270 0.889557 0.397118 0.125 Uiso 1 1 calc R U . . .
H56B H 0.347175 0.981094 0.390785 0.125 Uiso 1 1 calc R U . . .
N12 N 0.504(2) 0.9963(17) 0.3303(11) 0.094(9) Uani 1 1 d D . . . .
C16 C 0.440(3) 1.320(2) 0.6635(17) 0.116(8) Uani 1 1 d D U . . .
H16A H 0.356140 1.319757 0.666030 0.139 Uiso 1 1 calc R U . . .
H16B H 0.479566 1.291342 0.626030 0.139 Uiso 1 1 calc DR U . . .
N4 N 0.490(3) 1.421(2) 0.6667(14) 0.118(10) Uani 1 1 d D U . . .
C20 C 0.616(3) 1.396(2) 0.638(2) 0.112(8) Uani 1 1 d D U . . .
H20A H 0.618903 1.382149 0.595119 0.135 Uiso 1 1 calc DR U . . .
H20B H 0.664146 1.455278 0.634155 0.135 Uiso 1 1 calc R U . . .
C40 C 0.270(2) 0.5320(17) 0.2766(11) 0.071(5) Uani 1 1 d D U . . .
H40 H 0.249286 0.465492 0.284197 0.085 Uiso 1 1 calc R U . . .
C39 C 0.379(2) 0.565(2) 0.2372(10) 0.082(5) Uani 1 1 d D U . . .

loop_
_atom_site_aniso_label
_atom_site_aniso_U_11
_atom_site_aniso_U_22
_atom_site_aniso_U_33
_atom_site_aniso_U_23
_atom_site_aniso_U_13
_atom_site_aniso_U_12
I3 0.0660(10) 0.0800(10) 0.0981(11) -0.0025(8) -0.0231(8) -0.0076(8)
I7 0.0661(10) 0.0817(10) 0.0941(10) -0.0079(8) -0.0209(8) -0.0011(7)
I13 0.0637(10) 0.0787(9) 0.1012(11) -0.0151(8) -0.0263(8) -0.0021(7)
I9 0.0712(10) 0.0809(10) 0.0881(10) -0.0185(8) -0.0193(8) 0.0054(8)
I6 0.0731(11) 0.0847(11) 0.0996(12) -0.0100(9) -0.0144(9) 0.0102(8)
I12 0.0630(10) 0.0903(11) 0.1035(12) -0.0175(9) -0.0135(8) -0.0173(8)
I14 0.1056(15) 0.0556(8) 0.1212(14) -0.0151(8) -0.0255(12) 0.0109(8)
Mo8 0.0523(10) 0.0593(9) 0.0846(11) -0.0115(8) -0.0176(8) -0.0011(7)
I5 0.1050(15) 0.0582(8) 0.1138(14) -0.0102(8) -0.0190(11) -0.0119(8)
Mo1 0.0530(10) 0.0607(9) 0.0826(10) -0.0114(7) -0.0187(8) -0.0002(7)
I11 0.121(2) 0.1143(17) 0.0962(13) -0.0303(12) -0.0185(12) 0.0209(14)
I4 0.1080(17) 0.0916(12) 0.0930(12) -0.0007(10) -0.0148(11) -0.0236(11)
I2 0.142(2) 0.0969(15) 0.1210(18) -0.0373(13) -0.0081(16) -0.0232(15)
I10 0.134(2) 0.0760(12) 0.164(3) 0.0116(14) -0.0045(19) 0.0211(13)
Cu8 0.066(2) 0.0622(18) 0.104(3) -0.0063(18) -0.0176(19) 0.0069(16)
Cu5 0.060(2) 0.069(2) 0.107(3) -0.0114(19) -0.0223(19) 0.0011(16)
Cu10 0.057(2) 0.0673(19) 0.090(2) -0.0071(16) -0.0198(16) 0.0017(15)
Cu3 0.072(2) 0.068(2) 0.093(2) -0.0148(17) -0.0170(18) -0.0049(17)
Cu7 0.070(3) 0.081(2) 0.105(3) -0.018(2) -0.030(2) 0.0047(19)
Cu1 0.065(2) 0.077(2) 0.120(3) -0.007(2) -0.030(2) -0.0062(18)
Cu4 0.091(3) 0.091(3) 0.087(2) -0.003(2) -0.023(2) -0.032(2)
Cu6 0.097(3) 0.072(2) 0.095(3) -0.005(2) -0.012(2) 0.000(2)
Cu9 0.089(3) 0.101(3) 0.095(3) -0.025(2) -0.026(2) 0.021(2)
Cu2 0.120(4) 0.081(3) 0.089(3) -0.017(2) -0.017(3) -0.001(3)
S5 0.054(3) 0.071(3) 0.098(4) -0.021(3) -0.016(3) 0.000(2)
S7 0.049(3) 0.067(3) 0.108(4) -0.016(3) -0.027(3) 0.003(2)
S6 0.047(3) 0.062(3) 0.101(4) -0.015(3) -0.010(3) -0.006(2)
S4 0.072(4) 0.067(3) 0.080(3) -0.013(2) -0.018(3) -0.014(3)
S3 0.063(4) 0.101(5) 0.078(3) -0.017(3) -0.026(3) -0.005(3)
S8 0.063(3) 0.069(3) 0.087(3) -0.010(3) -0.026(3) 0.008(3)
S10 0.073(4) 0.080(4) 0.079(3) -0.012(3) -0.029(3) 0.012(3)
S1 0.064(3) 0.077(3) 0.072(3) -0.006(3) -0.014(2) -0.004(3)
N7 0.074(14) 0.081(13) 0.069(11) 0.004(9) -0.014(9) 0.016(11)
C35 0.069(10) 0.072(9) 0.064(8) -0.007(7) -0.046(7) 0.002(8)
C23 0.074(13) 0.057(10) 0.112(13) -0.024(10) -0.019(11) -0.012(9)
N3 0.061(13) 0.058(10) 0.105(15) 0.013(10) 0.019(11) 0.002(9)
N5 0.078(16) 0.13(2) 0.074(12) 0.031(14) -0.029(11) -0.037(16)
C30 0.060(11) 0.071(11) 0.098(12) -0.010(10) -0.024(10) -0.004(9)
C21 0.064(11) 0.062(10) 0.107(12) -0.006(9) -0.036(9) 0.003(9)
N11 0.095(17) 0.051(9) 0.091(13) 0.012(9) -0.039(12) -0.014(10)
N1 0.063(12) 0.087(13) 0.050(8) -0.008(8) -0.006(7) 0.006(9)
C22 0.072(11) 0.055(9) 0.098(11) -0.015(9) -0.020(9) -0.001(8)
N6 0.10(2) 0.097(17) 0.094(15) 0.002(13) -0.051(14) 0.037(15)
C34 0.061(10) 0.082(11) 0.102(11) -0.013(10) -0.032(9) 0.005(9)
N9 0.048(10) 0.076(11) 0.081(11) -0.009(9) -0.034(9) 0.004(8)
N8 0.056(11) 0.082(12) 0.111(14) -0.015(11) -0.037(10) 0.002(9)
C44 0.055(11) 0.069(10) 0.111(13) -0.014(10) -0.018(10) 0.008(9)
N2 0.14(3) 0.062(11) 0.076(12) 0.004(10) -0.046(14) -0.005(13)
C38 0.070(10) 0.067(9) 0.088(10) -0.007(8) -0.039(8) 0.016(8)
N10 0.032(8) 0.065(10) 0.084(11) 0.006(8) -0.004(7) 0.002(7)
C36 0.064(10) 0.073(10) 0.098(10) -0.011(9) -0.040(9) 0.010(8)
C33 0.067(11) 0.062(9) 0.107(11) -0.018(9) -0.022(10) -0.006(9)
C29 0.072(11) 0.070(10) 0.090(10) -0.011(9) -0.035(9) -0.007(9)
C43 0.052(11) 0.077(11) 0.108(13) -0.013(11) -0.024(10) -0.018(9)
C46 0.066(11) 0.065(10) 0.112(12) -0.015(10) -0.012(10) -0.008(9)
C5 0.058(10) 0.045(8) 0.102(12) -0.001(8) -0.045(9) -0.014(7)
C26 0.068(12) 0.074(11) 0.116(13) -0.005(11) -0.028(11) -0.014(10)
C6 0.074(11) 0.052(8) 0.104(11) -0.005(9) -0.034(9) -0.020(8)
C45 0.047(10) 0.076(11) 0.110(14) -0.012(11) -0.023(10) -0.006(9)
C3 0.091(13) 0.072(11) 0.080(11) -0.023(9) -0.032(10) -0.010(10)
C7 0.072(11) 0.049(8) 0.099(11) -0.024(9) -0.013(10) -0.008(8)
C37 0.075(11) 0.075(10) 0.092(11) -0.017(9) -0.034(9) -0.011(9)
C14 0.089(12) 0.073(11) 0.108(12) -0.023(10) -0.037(11) 0.015(10)
C32 0.077(13) 0.070(11) 0.123(14) -0.021(11) -0.016(12) -0.034(10)
C2 0.080(12) 0.058(10) 0.095(12) -0.007(9) -0.031(10) -0.014(9)
C42 0.060(10) 0.061(9) 0.101(11) -0.010(9) -0.007(9) 0.012(8)
C27 0.059(11) 0.064(10) 0.117(13) -0.003(10) -0.035(10) -0.005(9)
C54 0.078(10) 0.062(9) 0.106(11) -0.005(9) -0.048(9) 0.004(8)
C41 0.072(11) 0.043(8) 0.091(11) -0.014(8) -0.018(9) 0.017(8)
C18 0.104(16) 0.075(13) 0.126(16) -0.028(13) -0.014(14) 0.018(12)
C24 0.069(11) 0.054(9) 0.112(12) -0.005(9) -0.031(9) 0.014(8)
C25 0.058(11) 0.056(9) 0.081(11) -0.007(8) -0.021(9) 0.012(8)
C9 0.071(10) 0.056(8) 0.090(10) -0.018(8) -0.029(9) 0.002(8)
C8 0.058(10) 0.058(9) 0.110(12) -0.015(9) -0.022(9) 0.004(8)
C13 0.062(10) 0.049(8) 0.099(10) -0.016(8) -0.022(9) 0.005(7)
C12 0.063(10) 0.049(8) 0.101(10) -0.001(8) -0.036(9) 0.009(8)
C11 0.073(10) 0.048(8) 0.107(11) -0.016(8) -0.028(9) 0.003(8)
C10 0.079(12) 0.071(10) 0.095(11) -0.024(9) -0.022(10) 0.009(9)
C17 0.112(16) 0.067(11) 0.123(15) -0.030(12) -0.015(13) 0.015(12)
C57 0.084(13) 0.055(10) 0.138(15) 0.008(11) -0.033(12) -0.005(10)
C47 0.072(13) 0.083(12) 0.108(14) -0.027(12) -0.012(11) -0.001(11)
C15 0.100(13) 0.064(10) 0.119(13) -0.030(10) -0.033(11) 0.011(10)
C59 0.084(12) 0.065(10) 0.126(13) -0.013(11) -0.026(11) -0.002(10)
C4 0.082(12) 0.059(9) 0.114(12) -0.021(10) -0.022(11) -0.003(9)
C1 0.057(11) 0.061(9) 0.109(12) -0.005(9) -0.034(10) -0.015(8)
C19 0.104(14) 0.070(11) 0.118(13) -0.010(11) -0.020(12) 0.004(11)
C58 0.082(14) 0.074(12) 0.149(17) -0.006(13) -0.034(14) 0.001(12)
C31 0.061(11) 0.073(11) 0.099(12) -0.027(10) -0.015(10) -0.001(9)
C28 0.078(13) 0.089(12) 0.094(12) 0.002(11) -0.035(10) -0.004(11)
C55 0.080(12) 0.063(10) 0.122(13) 0.017(10) -0.018(11) 0.009(10)
C60 0.097(14) 0.091(13) 0.128(15) -0.005(13) -0.042(13) -0.007(12)
C56 0.101(15) 0.074(12) 0.136(15) -0.003(12) -0.025(13) -0.002(12)
N12 0.080(16) 0.097(16) 0.094(15) -0.048(13) 0.025(12) -0.032(13)
C16 0.125(18) 0.094(14) 0.123(16) -0.030(14) -0.004(15) 0.004(14)
N4 0.13(2) 0.094(16) 0.129(19) 0.016(14) -0.057(17) -0.013(15)
C20 0.129(16) 0.078(13) 0.127(15) -0.021(13) -0.017(14) 0.013(13)
C40 0.070(10) 0.056(8) 0.092(10) -0.019(8) -0.025(9) 0.009(8)
C39 0.083(11) 0.067(9) 0.098(10) -0.006(9) -0.023(9) 0.009(9)

loop_
_atom_type_symbol
_atom_type_description
_atom_type_scat_dispersion_real
_atom_type_scat_dispersion_imag
_atom_type_scat_source
C C 0.0181 0.0091 'International Tables Vol C Tables 4.2.6.8 and 6.1.1.4'
H H 0.0000 0.0000 'International Tables Vol C Tables 4.2.6.8 and 6.1.1.4'
Cu Cu -1.9646 0.5888 'International Tables Vol C Tables 4.2.6.8 and 6.1.1.4'
I I -0.3257 6.8362 'International Tables Vol C Tables 4.2.6.8 and 6.1.1.4'
Mo Mo -0.0483 2.7339 'International Tables Vol C Tables 4.2.6.8 and 6.1.1.4'
N N 0.0311 0.0180 'International Tables Vol C Tables 4.2.6.8 and 6.1.1.4'
O O 0.0492 0.0322 'International Tables Vol C Tables 4.2.6.8 and 6.1.1.4'
S S 0.3331 0.5567 'International Tables Vol C Tables 4.2.6.8 and 6.1.1.4'

loop_
_geom_angle_atom_site_label_1
_geom_angle_atom_site_label_2
_geom_angle_atom_site_label_3
_geom_angle
_geom_angle_site_symmetry_1
_geom_angle_site_symmetry_3
_geom_angle_publ_flag
Cu1 I6 Cu2 69.19(14) . . ?
Cu7 I12 Cu6 70.12(14) . . ?
Cu5 Mo8 Cu8 95.33(15) . 1_545 ?
Cu5 Mo8 Cu7 101.68(15) . . ?
Cu5 Mo8 Cu6 91.72(16) . . ?
Cu5 Mo8 Cu9 169.48(17) . . ?
Cu7 Mo8 Cu8 92.57(15) . 1_545 ?
Cu6 Mo8 Cu8 167.95(17) . 1_545 ?
Cu6 Mo8 Cu7 76.41(17) . . ?
Cu9 Mo8 Cu8 95.02(17) . 1_545 ?
Cu9 Mo8 Cu7 79.73(17) . . ?
Cu9 Mo8 Cu6 78.41(18) . . ?
S7 Mo8 Cu8 55.70(19) . 1_545 ?
S7 Mo8 Cu5 55.16(19) . . ?
S7 Mo8 Cu7 133.0(2) . . ?
S7 Mo8 Cu6 135.9(2) . . ?
S7 Mo8 Cu9 130.9(2) . . ?
S7 Mo8 S6 109.1(3) . . ?
S7 Mo8 S8 109.5(3) . . ?
S7 Mo8 S10 112.3(3) . . ?
S6 Mo8 Cu8 122.2(2) . 1_545 ?
S6 Mo8 Cu5 55.03(18) . . ?
S6 Mo8 Cu7 55.8(2) . . ?
S6 Mo8 Cu6 55.3(2) . . ?
S6 Mo8 Cu9 119.9(2) . . ?
S6 Mo8 S8 109.8(3) . . ?
S6 Mo8 S10 108.1(3) . . ?
S8 Mo8 Cu8 53.9(2) . 1_545 ?
S8 Mo8 Cu5 134.6(2) . . ?
S8 Mo8 Cu7 54.8(2) . . ?
S8 Mo8 Cu6 114.6(2) . . ?
S8 Mo8 Cu9 54.5(2) . . ?
S10 Mo8 Cu8 129.6(2) . 1_545 ?
S10 Mo8 Cu5 117.4(2) . . ?
S10 Mo8 Cu7 114.7(2) . . ?
S10 Mo8 Cu6 53.8(2) . . ?
S10 Mo8 Cu9 53.6(2) . . ?
S10 Mo8 S8 107.9(3) . . ?
Cu10 Mo1 Cu3 93.72(14) . . ?
Cu10 Mo1 Cu1 100.54(14) . . ?
Cu3 Mo1 Cu1 91.01(16) . . ?
Cu4 Mo1 Cu10 170.76(16) . . ?
Cu4 Mo1 Cu3 95.49(16) . . ?
Cu4 Mo1 Cu1 80.06(17) . . ?
Cu4 Mo1 Cu2 79.59(18) . . ?
Cu2 Mo1 Cu10 91.56(16) . . ?
Cu2 Mo1 Cu3 166.80(19) . . ?
Cu2 Mo1 Cu1 76.12(19) . . ?
S5 Mo1 Cu10 55.00(19) . . ?
S5 Mo1 Cu3 54.74(19) . . ?
S5 Mo1 Cu1 130.8(2) . . ?
S5 Mo1 Cu4 131.1(2) . . ?
S5 Mo1 Cu2 136.9(2) . . ?
S5 Mo1 S4 109.0(3) . . ?
S5 Mo1 S1 108.4(3) . . ?
S4 Mo1 Cu10 132.9(2) . . ?
S4 Mo1 Cu3 54.3(2) . . ?
S4 Mo1 Cu1 53.5(2) . . ?
S4 Mo1 Cu4 54.66(19) . . ?
S4 Mo1 Cu2 113.9(2) . . ?
S4 Mo1 S1 107.8(3) . . ?
S3 Mo1 Cu10 117.7(2) . . ?
S3 Mo1 Cu3 130.1(3) . . ?
S3 Mo1 Cu1 117.2(2) . . ?
S3 Mo1 Cu4 55.0(2) . . ?
S3 Mo1 Cu2 56.4(3) . . ?
S3 Mo1 S5 111.9(3) . . ?
S3 Mo1 S4 109.4(3) . . ?
S3 Mo1 S1 110.2(3) . . ?
S1 Mo1 Cu10 54.72(19) . . ?
S1 Mo1 Cu3 119.6(2) . . ?
S1 Mo1 Cu1 55.11(19) . . ?
S1 Mo1 Cu4 120.4(2) . . ?
S1 Mo1 Cu2 55.0(2) . . ?
I14 Cu8 Mo8 136.9(2) . 1_565 ?
S7 Cu8 I14 121.5(2) 1_565 . ?
S7 Cu8 Mo8 52.22(19) 1_565 1_565 ?
S8 Cu8 I14 108.5(2) 1_565 . ?
S8 Cu8 Mo8 53.52(18) 1_565 1_565 ?
S8 Cu8 S7 105.6(3) 1_565 1_565 ?
S8 Cu8 N6 107.9(6) 1_565 . ?
N6 Cu8 I14 104.5(5) . . ?
N6 Cu8 Mo8 118.0(5) . 1_565 ?
N6 Cu8 S7 108.2(5) . 1_565 ?
I9 Cu5 Mo8 148.24(19) . . ?
S7 Cu5 I9 122.2(3) . . ?
S7 Cu5 Mo8 52.9(2) . . ?
S7 Cu5 S6 105.3(3) . . ?
S7 Cu5 N10 106.3(6) . . ?
S6 Cu5 I9 113.1(2) . . ?
S6 Cu5 Mo8 53.39(19) . . ?
S6 Cu5 N10 108.6(5) . . ?
N10 Cu5 I9 100.5(5) . . ?
N10 Cu5 Mo8 111.0(5) . . ?
I3 Cu10 Mo1 149.82(18) . . ?
S5 Cu10 I3 123.1(3) . . ?
S5 Cu10 Mo1 52.38(19) . . ?
S5 Cu10 S1 104.4(3) . . ?
S1 Cu10 I3 113.4(2) . . ?
S1 Cu10 Mo1 53.27(19) . . ?
N1 Cu10 I3 100.5(5) . . ?
N1 Cu10 Mo1 109.5(5) . . ?
N1 Cu10 S5 105.6(6) . . ?
N1 Cu10 S1 109.0(6) . . ?
I5 Cu3 Mo1 133.78(19) . . ?
S5 Cu3 I5 120.5(3) . . ?
S5 Cu3 Mo1 52.42(19) . . ?
S4 Cu3 I5 106.8(2) . . ?
S4 Cu3 Mo1 53.22(18) . . ?
S4 Cu3 S5 105.6(3) . . ?
N7 Cu3 I5 106.3(5) . . ?
N7 Cu3 Mo1 119.4(5) . . ?
N7 Cu3 S5 108.1(6) . . ?
N7 Cu3 S4 109.2(6) . . ?
I13 Cu7 I12 117.16(19) . . ?
I13 Cu7 Mo8 144.5(2) . . ?
Mo8 Cu7 I12 98.00(16) . . ?
S6 Cu7 I13 119.7(3) . . ?
S6 Cu7 I12 100.6(2) . . ?
S6 Cu7 Mo8 52.83(18) . . ?
S8 Cu7 I13 113.1(2) . . ?
S8 Cu7 I12 97.7(2) . . ?
S8 Cu7 Mo8 53.47(19) . . ?
S8 Cu7 S6 105.6(3) . . ?
I7 Cu1 I6 117.45(19) . . ?
I7 Cu1 Mo1 147.1(2) . . ?
Mo1 Cu1 I6 95.20(17) . . ?
S4 Cu1 I7 114.8(3) . . ?
S4 Cu1 I6 96.3(2) . . ?
S4 Cu1 Mo1 53.26(19) . . ?
S4 Cu1 S1 105.4(3) . . ?
S1 Cu1 I7 120.2(3) . . ?
S1 Cu1 I6 99.0(2) . . ?
S1 Cu1 Mo1 52.9(2) . . ?
I4 Cu4 Mo1 165.1(3) . . ?
S4 Cu4 Mo1 54.92(18) . . ?
S4 Cu4 I4 130.6(2) . . ?
S3 Cu4 Mo1 52.5(2) . . ?
S3 Cu4 I4 118.6(3) . . ?
S3 Cu4 S4 107.2(3) . . ?
Mo8 Cu6 I12 90.60(16) . . ?
I10 Cu6 I12 112.8(2) . . ?
I10 Cu6 Mo8 155.5(3) . . ?
S6 Cu6 I12 92.3(2) . . ?
S6 Cu6 Mo8 53.01(18) . . ?
S6 Cu6 I10 115.8(3) . . ?
S10 Cu6 I12 98.6(3) . . ?
S10 Cu6 Mo8 53.7(2) . . ?
S10 Cu6 I10 125.4(3) . . ?
S10 Cu6 S6 105.8(3) . . ?
I11 Cu9 Mo8 165.8(3) . . ?
S8 Cu9 Mo8 53.7(2) . . ?
S8 Cu9 I11 129.8(3) . . ?
S10 Cu9 Mo8 53.9(2) . . ?
S10 Cu9 I11 119.2(3) . . ?
S10 Cu9 S8 107.4(3) . . ?
Mo1 Cu2 I6 92.55(17) . . ?
I2 Cu2 I6 111.1(2) . . ?
I2 Cu2 Mo1 156.0(3) . . ?
S3 Cu2 I6 98.8(3) . . ?
S3 Cu2 Mo1 51.4(2) . . ?
S3 Cu2 I2 125.1(3) . . ?
S1 Cu2 I6 95.1(3) . . ?
S1 Cu2 Mo1 54.2(2) . . ?
S1 Cu2 I2 116.8(3) . . ?
S1 Cu2 S3 104.6(3) . . ?
Mo1 S5 Cu10 72.6(2) . . ?
Mo1 S5 Cu3 72.8(2) . . ?
Cu3 S5 Cu10 116.9(3) . . ?
Mo8 S7 Cu8 72.1(2) . 1_545 ?
Mo8 S7 Cu5 71.9(2) . . ?
Cu5 S7 Cu8 117.3(3) . 1_545 ?
Mo8 S6 Cu5 71.6(2) . . ?
Mo8 S6 Cu7 71.4(2) . . ?
Mo8 S6 Cu6 71.7(2) . . ?
Cu5 S6 Cu7 126.6(3) . . ?
Cu5 S6 Cu6 112.2(3) . . ?
Cu6 S6 Cu7 90.8(3) . . ?
Mo1 S4 Cu3 72.5(2) . . ?
Mo1 S4 Cu1 73.3(2) . . ?
Cu1 S4 Cu3 115.1(3) . . ?
Cu4 S4 Mo1 70.4(2) . . ?
Cu4 S4 Cu3 119.1(4) . . ?
Cu4 S4 Cu1 98.1(3) . . ?
Mo1 S3 Cu4 72.5(2) . . ?
Mo1 S3 Cu2 72.2(3) . . ?
Cu4 S3 Cu2 95.2(3) . . ?
Mo8 S8 Cu8 72.6(2) . 1_545 ?
Mo8 S8 Cu7 71.8(2) . . ?
Mo8 S8 Cu9 71.8(2) . . ?
Cu8 S8 Cu7 115.7(3) 1_545 . ?
Cu8 S8 Cu9 119.9(3) 1_545 . ?
Cu9 S8 Cu7 96.6(3) . . ?
Mo8 S10 Cu6 72.4(2) . . ?
Cu9 S10 Mo8 72.5(2) . . ?
Cu9 S10 Cu6 96.8(3) . . ?
Mo1 S1 Cu10 72.0(2) . . ?
Mo1 S1 Cu1 72.0(2) . . ?
Mo1 S1 Cu2 70.7(2) . . ?
Cu10 S1 Cu1 126.7(3) . . ?
Cu2 S1 Cu10 112.3(3) . . ?
Cu2 S1 Cu1 90.9(3) . . ?
C30 N7 Cu3 108.8(14) . . ?
C30 N7 C32 108(2) . . ?
C32 N7 Cu3 112.4(19) . . ?
C28 N7 Cu3 106.0(13) . . ?
C28 N7 C30 106(2) . . ?
C28 N7 C32 115(2) . . ?
C36 C35 C34 137(3) . . ?
C36 C35 C40 113(3) . . ?
C40 C35 C34 109(2) . . ?
H23A C23 H23B 108.9 . . ?
C22 C23 H23A 110.8 . . ?
C22 C23 H23B 110.8 . . ?
N6 C23 H23A 110.8 . . ?
N6 C23 H23B 110.8 . . ?
N6 C23 C22 105(2) . . ?
C14 N3 C17 109(3) . . ?
C14 N3 C19 101(2) . . ?
C15 N3 C14 122(2) . . ?
C15 N3 C17 103(2) . . ?
C15 N3 C19 114(3) . . ?
C19 N3 C17 109(2) . . ?
C21 N5 C22 114(2) . . ?
C21 N5 C26 109(2) . . ?
C21 N5 C24 120(3) . . ?
C22 N5 C26 101(3) . . ?
C24 N5 C22 105(2) . . ?
C24 N5 C26 106(2) . . ?
N7 C30 H30A 111.1 . . ?
N7 C30 H30B 111.1 . . ?
N7 C30 C31 103.4(19) . . ?
H30A C30 H30B 109.1 . . ?
C31 C30 H30A 111.1 . . ?
C31 C30 H30B 111.1 . . ?
N5 C21 H21A 110.3 . . ?
N5 C21 H21B 110.3 . . ?
N5 C21 C12 107(2) . . ?
H21A C21 H21B 108.5 . . ?
C12 C21 H21A 110.3 . . ?
C12 C21 H21B 110.3 . . ?
C54 N11 C57 105(2) . . ?
C59 N11 C54 104(2) . . ?
C59 N11 C57 107(2) . . ?
C55 N11 C54 106(2) . . ?
C55 N11 C57 115(2) . . ?
C55 N11 C59 119(2) . . ?
C5 N1 Cu10 111.0(14) . . ?
C5 N1 C3 103(2) . . ?
C5 N1 C1 111.4(19) . . ?
C3 N1 Cu10 112.1(15) . . ?
C1 N1 Cu10 114.0(15) . . ?
C1 N1 C3 105.0(19) . . ?
C23 C22 H22A 109.6 . . ?
C23 C22 H22B 109.6 . . ?
N5 C22 C23 110(2) . . ?
N5 C22 H22A 109.6 . . ?
N5 C22 H22B 109.6 . . ?
H22A C22 H22B 108.1 . . ?
C23 N6 Cu8 98.0(19) . . ?
C23 N6 C27 113(2) . . ?
C27 N6 Cu8 112(2) . . ?
C25 N6 Cu8 108.6(14) . . ?
C25 N6 C23 106.2(19) . . ?
C25 N6 C27 118(2) . . ?
C35 C34 H34A 109.7 . . ?
C35 C34 H34B 109.7 . . ?
H34A C34 H34B 108.2 . . ?
N8 C34 C35 109.7(19) . . ?
N8 C34 H34A 109.7 . . ?
N8 C34 H34B 109.7 . . ?
C44 N9 C41 102.2(18) . . ?
C46 N9 C44 103(2) . . ?
C46 N9 C41 118.3(19) . . ?
C42 N9 C44 111(2) . . ?
C42 N9 C46 109(2) . . ?
C42 N9 C41 112(2) . . ?
C33 N8 C34 119(2) . . ?
C29 N8 C34 105(2) . . ?
C29 N8 C33 109.1(19) . . ?
C31 N8 C34 111.3(19) . . ?
C31 N8 C33 107(2) . . ?
C31 N8 C29 105(2) . . ?
N9 C44 H44A 110.6 . . ?
N9 C44 H44B 110.6 . . ?
N9 C44 C45 106(2) . . ?
H44A C44 H44B 108.7 . . ?
C45 C44 H44A 110.6 . . ?
C45 C44 H44B 110.6 . . ?
C6 N2 C2 105(2) . . ?
C7 N2 C6 108(3) . . ?
C7 N2 C2 102.8(19) . . ?
C4 N2 C6 115(2) . . ?
C4 N2 C7 116(2) . . ?
C4 N2 C2 109(3) . . ?
C37 C38 H38 118.7 . . ?
C39 C38 H38 118.7 . . ?
C39 C38 C37 123(3) . . ?
C43 N10 Cu5 109.7(16) . . ?
C43 N10 C45 107(2) . . ?
C43 N10 C47 111(2) . . ?
C45 N10 Cu5 108.8(15) . . ?
C47 N10 Cu5 105.4(16) . . ?
C47 N10 C45 115(2) . . ?
C35 C36 H36 113.8 . . ?
C35 C36 C37 132(3) . . ?
C37 C36 H36 113.8 . . ?
N8 C33 H33A 109.9 . . ?
N8 C33 H33B 109.9 . . ?
N8 C33 C32 109(2) . . ?
H33A C33 H33B 108.3 . . ?
C32 C33 H33A 109.9 . . ?
C32 C33 H33B 109.9 . . ?
N8 C29 H29A 110.0 . . ?
N8 C29 H29B 110.0 . . ?
N8 C29 C28 109(2) . . ?
H29A C29 H29B 108.4 . . ?
C28 C29 H29A 110.0 . . ?
C28 C29 H29B 110.0 . . ?
N10 C43 H43A 108.8 . . ?
N10 C43 H43B 108.8 . . ?
N10 C43 C42 114(2) . . ?
H43A C43 H43B 107.7 . . ?
C42 C43 H43A 108.8 . . ?
C42 C43 H43B 108.8 . . ?
N9 C46 H46A 108.2 . . ?
N9 C46 H46B 108.2 . . ?
H46A C46 H46B 107.3 . . ?
C47 C46 N9 117(2) . . ?
C47 C46 H46A 108.1 . . ?
C47 C46 H46B 108.1 . . ?
N1 C5 H5A 108.4 . . ?
N1 C5 H5B 108.4 . . ?
N1 C5 C6 116(2) . . ?
H5A C5 H5B 107.5 . . ?
C6 C5 H5A 108.4 . . ?
C6 C5 H5B 108.4 . . ?
N5 C26 H26A 109.6 . . ?
N5 C26 H26B 109.6 . . ?
H26A C26 H26B 108.1 . . ?
C27 C26 N5 110(2) . . ?
C27 C26 H26A 109.6 . . ?
C27 C26 H26B 109.6 . . ?
N2 C6 H6A 110.9 . . ?
N2 C6 H6B 110.9 . . ?
C5 C6 N2 104(2) . . ?
C5 C6 H6A 110.9 . . ?
C5 C6 H6B 110.9 . . ?
H6A C6 H6B 109.0 . . ?
C44 C45 H45A 109.6 . . ?
C44 C45 H45B 109.6 . . ?
N10 C45 C44 110(2) . . ?
N10 C45 H45A 109.6 . . ?
N10 C45 H45B 109.6 . . ?
H45A C45 H45B 108.1 . . ?
N1 C3 H3A 110.0 . . ?
N1 C3 H3B 110.0 . . ?
H3A C3 H3B 108.4 . . ?
C4 C3 N1 109(2) . . ?
C4 C3 H3A 110.0 . . ?
C4 C3 H3B 110.0 . . ?
N2 C7 H7A 108.0 . . ?
N2 C7 H7B 108.0 . . ?
N2 C7 C8 117(2) . . ?
H7A C7 H7B 107.2 . . ?
C8 C7 H7A 108.0 . . ?
C8 C7 H7B 108.0 . . ?
C38 C37 C54 118(3) . . ?
C36 C37 C38 110(3) . . ?
C36 C37 C54 127(3) . . ?
N3 C14 H14A 108.1 . . ?
N3 C14 H14B 108.1 . . ?
N3 C14 C10 117(3) . . ?
H14A C14 H14B 107.3 . . ?
C10 C14 H14A 108.1 . . ?
C10 C14 H14B 108.1 . . ?
N7 C32 C33 107(2) . . ?
N7 C32 H32A 110.4 . . ?
N7 C32 H32B 110.4 . . ?
C33 C32 H32A 110.4 . . ?
C33 C32 H32B 110.4 . . ?
H32A C32 H32B 108.6 . . ?
N2 C2 H2A 111.4 . . ?
N2 C2 H2B 111.4 . . ?
H2A C2 H2B 109.3 . . ?
C1 C2 N2 102(2) . . ?
C1 C2 H2A 111.4 . . ?
C1 C2 H2B 111.4 . . ?
N9 C42 C43 106(2) . . ?
N9 C42 H42A 110.6 . . ?
N9 C42 H42B 110.6 . . ?
C43 C42 H42A 110.6 . . ?
C43 C42 H42B 110.6 . . ?
H42A C42 H42B 108.7 . . ?
N6 C27 C26 112(3) . . ?
N6 C27 H27A 109.3 . . ?
N6 C27 H27B 109.3 . . ?
C26 C27 H27A 109.3 . . ?
C26 C27 H27B 109.3 . . ?
H27A C27 H27B 108.0 . . ?
N11 C54 C37 117(2) . . ?
N11 C54 H54A 108.0 . . ?
N11 C54 H54B 108.0 . . ?
C37 C54 H54A 108.0 . . ?
C37 C54 H54B 108.0 . . ?
H54A C54 H54B 107.3 . . ?
N9 C41 H41A 108.9 . . ?
N9 C41 H41B 108.9 . . ?
H41A C41 H41B 107.7 . . ?
C39 C41 N9 113.4(19) . . ?
C39 C41 H41A 108.9 . . ?
C39 C41 H41B 108.9 . . ?
H18A C18 H18B 108.9 . . ?
C17 C18 H18A 110.8 . . ?
C17 C18 H18B 110.8 . . ?
C17 C18 N4 105(3) . . ?
N4 C18 H18A 110.8 . . ?
N4 C18 H18B 110.8 . . ?
N5 C24 H24A 109.4 . . ?
N5 C24 H24B 109.4 . . ?
H24A C24 H24B 108.0 . . ?
C25 C24 N5 111(2) . . ?
C25 C24 H24A 109.4 . . ?
C25 C24 H24B 109.4 . . ?
N6 C25 C24 110.2(19) . . ?
N6 C25 H25A 109.6 . . ?
N6 C25 H25B 109.6 . . ?
C24 C25 H25A 109.6 . . ?
C24 C25 H25B 109.6 . . ?
H25A C25 H25B 108.1 . . ?
C8 C9 H9 120.0 . . ?
C8 C9 C10 120.0 . . ?
C10 C9 H9 120.0 . . ?
C9 C8 C7 119.2(14) . . ?
C9 C8 C13 120.0 . . ?
C13 C8 C7 120.7(14) . . ?
C8 C13 H13 120.0 . . ?
C12 C13 C8 120.0 . . ?
C12 C13 H13 120.0 . . ?
C13 C12 C21 121.9(13) . . ?
C13 C12 C11 120.0 . . ?
C11 C12 C21 117.9(13) . . ?
C12 C11 H11 120.0 . . ?
C10 C11 C12 120.0 . . ?
C10 C11 H11 120.0 . . ?
C9 C10 C14 123.0(18) . . ?
C11 C10 C14 116.7(18) . . ?
C11 C10 C9 120.0 . . ?
N3 C17 H17A 108.8 . . ?
N3 C17 H17B 108.8 . . ?
C18 C17 N3 114(3) . . ?
C18 C17 H17A 108.8 . . ?
C18 C17 H17B 108.8 . . ?
H17A C17 H17B 107.7 . . ?
N11 C57 H57A 110.5 . . ?
N11 C57 H57B 110.5 . . ?
N11 C57 C58 106(2) . . ?
H57A C57 H57B 108.7 . . ?
C58 C57 H57A 110.5 . . ?
C58 C57 H57B 110.5 . . ?
N10 C47 C46 103(2) . . ?
N10 C47 H47A 111.2 . . ?
N10 C47 H47B 111.2 . . ?
C46 C47 H47A 111.2 . . ?
C46 C47 H47B 111.2 . . ?
H47A C47 H47B 109.1 . . ?
N3 C15 H15A 108.5 . . ?
N3 C15 H15B 108.5 . . ?
N3 C15 C16 115(3) . . ?
H15A C15 H15B 107.5 . . ?
C16 C15 H15A 108.5 . . ?
C16 C15 H15B 108.5 . . ?
N11 C59 H59A 111.3 . . ?
N11 C59 H59B 111.3 . . ?
N11 C59 C60 102(2) . . ?
H59A C59 H59B 109.2 . . ?
C60 C59 H59A 111.3 . . ?
C60 C59 H59B 111.3 . . ?
N2 C4 C3 112(2) . . ?
N2 C4 H4A 109.2 . . ?
N2 C4 H4B 109.2 . . ?
C3 C4 H4A 109.2 . . ?
C3 C4 H4B 109.2 . . ?
H4A C4 H4B 107.9 . . ?
N1 C1 C2 114(2) . . ?
N1 C1 H1A 108.8 . . ?
N1 C1 H1B 108.8 . . ?
C2 C1 H1A 108.8 . . ?
C2 C1 H1B 108.8 . . ?
H1A C1 H1B 107.7 . . ?
N3 C19 H19A 112.3 . . ?
N3 C19 H19B 112.3 . . ?
H19A C19 H19B 109.9 . . ?
C20 C19 N3 98(3) . . ?
C20 C19 H19A 112.3 . . ?
C20 C19 H19B 112.3 . . ?
C57 C58 H58A 110.6 . . ?
C57 C58 H58B 110.6 . . ?
H58A C58 H58B 108.7 . . ?
N12 C58 C57 106(2) . . ?
N12 C58 H58A 110.6 . . ?
N12 C58 H58B 110.6 . . ?
C30 C31 H31A 108.3 . . ?
C30 C31 H31B 108.3 . . ?
N8 C31 C30 116(2) . . ?
N8 C31 H31A 108.3 . . ?
N8 C31 H31B 108.3 . . ?
H31A C31 H31B 107.4 . . ?
N7 C28 C29 112(2) . . ?
N7 C28 H28A 109.3 . . ?
N7 C28 H28B 109.3 . . ?
C29 C28 H28A 109.3 . . ?
C29 C28 H28B 109.3 . . ?
H28A C28 H28B 107.9 . . ?
N11 C55 H55A 112.1 . . ?
N11 C55 H55B 112.1 . . ?
H55A C55 H55B 109.8 . . ?
C56 C55 N11 98(2) . . ?
C56 C55 H55A 112.1 . . ?
C56 C55 H55B 112.1 . . ?
C59 C60 H60A 108.7 . . ?
C59 C60 H60B 108.7 . . ?
H60A C60 H60B 107.6 . . ?
N12 C60 C59 114(2) . . ?
N12 C60 H60A 108.7 . . ?
N12 C60 H60B 108.7 . . ?
C55 C56 H56A 107.4 . . ?
C55 C56 H56B 107.4 . . ?
C55 C56 N12 120(3) . . ?
H56A C56 H56B 106.9 . . ?
N12 C56 H56A 107.4 . . ?
N12 C56 H56B 107.4 . . ?
C58 N12 C60 104(3) . . ?
C58 N12 C56 115(3) . . ?
C56 N12 C60 104(3) . . ?
C15 C16 H16A 112.5 . . ?
C15 C16 H16B 112.5 . . ?
C15 C16 N4 96(2) . . ?
H16A C16 H16B 110.0 . . ?
N4 C16 H16A 112.5 . . ?
N4 C16 H16B 112.5 . . ?
C18 N4 C16 130(3) . . ?
C18 N4 C20 101(3) . . ?
C20 N4 C16 94(2) . . ?
C19 C20 N4 121(3) . . ?
C19 C20 H20A 107.1 . . ?
C19 C20 H20B 107.1 . . ?
N4 C20 H20A 107.1 . . ?
N4 C20 H20B 107.1 . . ?
H20A C20 H20B 106.8 . . ?
C35 C40 H40 120.1 . . ?
C35 C40 C39 120(2) . . ?
C39 C40 H40 120.1 . . ?
C38 C39 C41 123(3) . . ?
C38 C39 C40 121(3) . . ?
C40 C39 C41 117(2) . . ?

loop_
_geom_bond_atom_site_label_1
_geom_bond_atom_site_label_2
_geom_bond_distance
_geom_bond_site_symmetry_2
_geom_bond_publ_flag
I3 Cu10 2.504(4) . ?
I7 Cu1 2.446(5) . ?
I13 Cu7 2.550(5) . ?
I9 Cu5 2.601(5) . ?
I6 Cu1 2.829(6) . ?
I6 Cu2 3.007(7) . ?
I12 Cu7 2.714(6) . ?
I12 Cu6 3.037(6) . ?
I14 Cu8 2.527(4) . ?
Mo8 Cu8 2.690(4) 1_545 ?
Mo8 Cu5 2.663(5) . ?
Mo8 Cu7 2.680(5) . ?
Mo8 Cu6 2.679(5) . ?
Mo8 Cu9 2.673(6) . ?
Mo8 S7 2.235(7) . ?
Mo8 S6 2.253(6) . ?
Mo8 S8 2.267(7) . ?
Mo8 S10 2.265(7) . ?
I5 Cu3 2.560(4) . ?
Mo1 Cu10 2.710(4) . ?
Mo1 Cu3 2.712(5) . ?
Mo1 Cu1 2.723(5) . ?
Mo1 Cu4 2.623(5) . ?
Mo1 Cu2 2.657(6) . ?
Mo1 S5 2.250(7) . ?
Mo1 S4 2.278(6) . ?
Mo1 S3 2.181(7) . ?
Mo1 S1 2.284(7) . ?
I11 Cu9 2.431(6) . ?
I4 Cu4 2.505(5) . ?
I2 Cu2 2.489(6) . ?
I10 Cu6 2.427(5) . ?
Cu8 S7 2.335(7) 1_565 ?
Cu8 S8 2.279(8) 1_565 ?
Cu8 N6 2.31(3) . ?
Cu5 S7 2.299(7) . ?
Cu5 S6 2.300(7) . ?
Cu5 N10 2.34(2) . ?
Cu10 S5 2.326(8) . ?
Cu10 S1 2.326(8) . ?
Cu10 N1 2.22(2) . ?
Cu3 S5 2.318(7) . ?
Cu3 S4 2.311(9) . ?
Cu3 N7 2.24(2) . ?
Cu7 S6 2.338(8) . ?
Cu7 S8 2.305(8) . ?
Cu1 S4 2.284(8) . ?
Cu1 S1 2.349(8) . ?
Cu4 S4 2.271(8) . ?
Cu4 S3 2.252(8) . ?
Cu6 S6 2.318(9) . ?
Cu6 S10 2.268(9) . ?
Cu9 S8 2.291(8) . ?
Cu9 S10 2.256(8) . ?
Cu2 S3 2.325(10) . ?
Cu2 S1 2.306(8) . ?
N7 C30 1.48(2) . ?
N7 C32 1.49(2) . ?
N7 C28 1.48(2) . ?
C35 C34 1.55(4) . ?
C35 C36 1.28(4) . ?
C35 C40 1.42(4) . ?
C23 H23A 0.9800 . ?
C23 H23B 0.9800 . ?
C23 C22 1.61(5) . ?
C23 N6 1.39(2) . ?
N3 C14 1.49(4) . ?
N3 C17 1.57(4) . ?
N3 C15 1.45(5) . ?
N3 C19 1.54(5) . ?
N5 C21 1.43(4) . ?
N5 C22 1.53(4) . ?
N5 C26 1.63(5) . ?
N5 C24 1.50(4) . ?
C30 H30A 0.9800 . ?
C30 H30B 0.9800 . ?
C30 C31 1.51(2) . ?
C21 H21A 0.9800 . ?
C21 H21B 0.9800 . ?
C21 C12 1.63(3) . ?
N11 C54 1.52(4) . ?
N11 C57 1.52(2) . ?
N11 C59 1.51(2) . ?
N11 C55 1.50(2) . ?
N1 C5 1.53(4) . ?
N1 C3 1.58(4) . ?
N1 C1 1.53(3) . ?
C22 H22A 0.9800 . ?
C22 H22B 0.9800 . ?
N6 C27 1.40(2) . ?
N6 C25 1.39(2) . ?
C34 H34A 0.9800 . ?
C34 H34B 0.9800 . ?
C34 N8 1.52(4) . ?
N9 C44 1.57(4) . ?
N9 C46 1.52(3) . ?
N9 C42 1.46(4) . ?
N9 C41 1.58(3) . ?
N8 C33 1.51(2) . ?
N8 C29 1.49(2) . ?
N8 C31 1.49(2) . ?
C44 H44A 0.9800 . ?
C44 H44B 0.9800 . ?
C44 C45 1.59(4) . ?
N2 C6 1.63(5) . ?
N2 C7 1.50(4) . ?
N2 C2 1.63(4) . ?
N2 C4 1.43(4) . ?
C38 H38 0.9400 . ?
C38 C37 1.49(4) . ?
C38 C39 1.23(4) . ?
N10 C43 1.43(3) . ?
N10 C45 1.46(4) . ?
N10 C47 1.45(4) . ?
C36 H36 0.9400 . ?
C36 C37 1.33(5) . ?
C33 H33A 0.9800 . ?
C33 H33B 0.9800 . ?
C33 C32 1.55(5) . ?
C29 H29A 0.9800 . ?
C29 H29B 0.9800 . ?
C29 C28 1.50(2) . ?
C43 H43A 0.9800 . ?
C43 H43B 0.9800 . ?
C43 C42 1.54(4) . ?
C46 H46A 0.9800 . ?
C46 H46B 0.9800 . ?
C46 C47 1.50(2) . ?
C5 H5A 0.9800 . ?
C5 H5B 0.9800 . ?
C5 C6 1.56(3) . ?
C26 H26A 0.9800 . ?
C26 H26B 0.9800 . ?
C26 C27 1.40(5) . ?
C6 H6A 0.9800 . ?
C6 H6B 0.9800 . ?
C45 H45A 0.9800 . ?
C45 H45B 0.9800 . ?
C3 H3A 0.9800 . ?
C3 H3B 0.9800 . ?
C3 C4 1.52(2) . ?
C7 H7A 0.9800 . ?
C7 H7B 0.9800 . ?
C7 C8 1.53(3) . ?
C37 C54 1.52(4) . ?
C14 H14A 0.9800 . ?
C14 H14B 0.9800 . ?
C14 C10 1.53(3) . ?
C32 H32A 0.9800 . ?
C32 H32B 0.9800 . ?
C2 H2A 0.9800 . ?
C2 H2B 0.9800 . ?
C2 C1 1.59(4) . ?
C42 H42A 0.9800 . ?
C42 H42B 0.9800 . ?
C27 H27A 0.9800 . ?
C27 H27B 0.9800 . ?
C54 H54A 0.9800 . ?
C54 H54B 0.9800 . ?
C41 H41A 0.9800 . ?
C41 H41B 0.9800 . ?
C41 C39 1.53(4) . ?
C18 H18A 0.9800 . ?
C18 H18B 0.9800 . ?
C18 C17 1.50(2) . ?
C18 N4 1.55(3) . ?
C24 H24A 0.9800 . ?
C24 H24B 0.9800 . ?
C24 C25 1.49(2) . ?
C25 H25A 0.9800 . ?
C25 H25B 0.9800 . ?
C9 H9 0.9400 . ?
C9 C8 1.3900 . ?
C9 C10 1.3900 . ?
C8 C13 1.3900 . ?
C13 H13 0.9400 . ?
C13 C12 1.3900 . ?
C12 C11 1.3900 . ?
C11 H11 0.9400 . ?
C11 C10 1.3900 . ?
C17 H17A 0.9800 . ?
C17 H17B 0.9800 . ?
C57 H57A 0.9800 . ?
C57 H57B 0.9800 . ?
C57 C58 1.64(5) . ?
C47 H47A 0.9800 . ?
C47 H47B 0.9800 . ?
C15 H15A 0.9800 . ?
C15 H15B 0.9800 . ?
C15 C16 1.51(2) . ?
C59 H59A 0.9800 . ?
C59 H59B 0.9800 . ?
C59 C60 1.51(2) . ?
C4 H4A 0.9800 . ?
C4 H4B 0.9800 . ?
C1 H1A 0.9800 . ?
C1 H1B 0.9800 . ?
C19 H19A 0.9800 . ?
C19 H19B 0.9800 . ?
C19 C20 1.51(3) . ?
C58 H58A 0.9800 . ?
C58 H58B 0.9800 . ?
C58 N12 1.50(2) . ?
C31 H31A 0.9800 . ?
C31 H31B 0.9800 . ?
C28 H28A 0.9800 . ?
C28 H28B 0.9800 . ?
C55 H55A 0.9800 . ?
C55 H55B 0.9800 . ?
C55 C56 1.48(2) . ?
C60 H60A 0.9800 . ?
C60 H60B 0.9800 . ?
C60 N12 1.51(2) . ?
C56 H56A 0.9800 . ?
C56 H56B 0.9800 . ?
C56 N12 1.50(2) . ?
C16 H16A 0.9800 . ?
C16 H16B 0.9800 . ?
C16 N4 1.55(3) . ?
N4 C20 1.55(3) . ?
C20 H20A 0.9800 . ?
C20 H20B 0.9800 . ?
C40 H40 0.9400 . ?
C40 C39 1.43(2) . ?

loop_
_geom_torsion_atom_site_label_1
_geom_torsion_atom_site_label_2
_geom_torsion_atom_site_label_3
_geom_torsion_atom_site_label_4
_geom_torsion
_geom_torsion_site_symmetry_1
_geom_torsion_site_symmetry_2
_geom_torsion_site_symmetry_3
_geom_torsion_site_symmetry_4
_geom_torsion_publ_flag
Cu8 N6 C27 C26 175.3(18) . . . . ?
Cu8 N6 C25 C24 169.6(18) . . . . ?
Cu5 N10 C43 C42 173.3(19) . . . . ?
Cu5 N10 C45 C44 176.3(16) . . . . ?
Cu5 N10 C47 C46 174.9(19) . . . . ?
Cu10 N1 C5 C6 173.8(15) . . . . ?
Cu10 N1 C3 C4 168(2) . . . . ?
Cu10 N1 C1 C2 166.0(19) . . . . ?
Cu3 N7 C30 C31 176.7(17) . . . . ?
Cu3 N7 C32 C33 161.8(18) . . . . ?
Cu3 N7 C28 C29 172.6(19) . . . . ?
N7 C30 C31 N8 16(3) . . . . ?
C35 C34 N8 C33 43(3) . . . . ?
C35 C34 N8 C29 -79(3) . . . . ?
C35 C34 N8 C31 169(2) . . . . ?
C35 C36 C37 C38 16(4) . . . . ?
C35 C36 C37 C54 172(3) . . . . ?
C35 C40 C39 C38 -1.6(17) . . . . ?
C35 C40 C39 C41 -177(2) . . . . ?
C23 N6 C27 C26 -76(3) . . . . ?
C23 N6 C25 C24 65(3) . . . . ?
N3 C14 C10 C9 -90(3) . . . . ?
N3 C14 C10 C11 96(3) . . . . ?
N3 C15 C16 N4 -42(4) . . . . ?
N3 C19 C20 N4 -10(4) . . . . ?
N5 C21 C12 C13 90(2) . . . . ?
N5 C21 C12 C11 -95(2) . . . . ?
N5 C26 C27 N6 14(3) . . . . ?
N5 C24 C25 N6 7(3) . . . . ?
C30 N7 C32 C33 -78(3) . . . . ?
C30 N7 C28 C29 57(3) . . . . ?
C21 N5 C22 C23 179(3) . . . . ?
C21 N5 C26 C27 169(3) . . . . ?
C21 N5 C24 C25 170(2) . . . . ?
C21 C12 C11 C10 -175.1(17) . . . . ?
N11 C57 C58 N12 1(4) . . . . ?
N11 C59 C60 N12 2(4) . . . . ?
N11 C55 C56 N12 13(4) . . . . ?
N1 C5 C6 N2 5(2) . . . . ?
N1 C3 C4 N2 24(4) . . . . ?
C22 C23 N6 Cu8 171.7(17) . . . . ?
C22 C23 N6 C27 54(3) . . . . ?
C22 C23 N6 C25 -76(2) . . . . ?
C22 N5 C21 C12 -67(3) . . . . ?
C22 N5 C26 C27 49(3) . . . . ?
C22 N5 C24 C25 -59(3) . . . . ?
N6 C23 C22 N5 18(3) . . . . ?
C34 C35 C36 C37 176(3) . . . . ?
C34 C35 C40 C39 177.6(15) . . . . ?
C34 N8 C33 C32 167(2) . . . . ?
C34 N8 C29 C28 179(2) . . . . ?
C34 N8 C31 C30 163(2) . . . . ?
N9 C44 C45 N10 3(3) . . . . ?
N9 C46 C47 N10 14(4) . . . . ?
N9 C41 C39 C38 99(2) . . . . ?
N9 C41 C39 C40 -86(2) . . . . ?
N8 C33 C32 N7 23(3) . . . . ?
N8 C29 C28 N7 12(3) . . . . ?
C44 N9 C46 C47 -69(3) . . . . ?
C44 N9 C42 C43 55(3) . . . . ?
C44 N9 C41 C39 180(2) . . . . ?
N2 C7 C8 C9 99(2) . . . . ?
N2 C7 C8 C13 -82(3) . . . . ?
N2 C2 C1 N1 24(3) . . . . ?
C38 C37 C54 N11 -107(3) . . . . ?
N10 C43 C42 N9 10(3) . . . . ?
C36 C35 C34 N8 -87(3) . . . . ?
C36 C35 C40 C39 4(2) . . . . ?
C36 C37 C54 N11 98(3) . . . . ?
C33 N8 C29 C28 51(3) . . . . ?
C33 N8 C31 C30 -66(3) . . . . ?
C29 N8 C33 C32 -73(3) . . . . ?
C29 N8 C31 C30 50(3) . . . . ?
C43 N10 C45 C44 58(3) . . . . ?
C43 N10 C47 C46 -66(3) . . . . ?
C46 N9 C44 C45 54(2) . . . . ?
C46 N9 C42 C43 -58(3) . . . . ?
C46 N9 C41 C39 -68(3) . . . . ?
C5 N1 C3 C4 -73(3) . . . . ?
C5 N1 C1 C2 39(3) . . . . ?
C26 N5 C21 C12 -178(2) . . . . ?
C26 N5 C22 C23 -65(3) . . . . ?
C26 N5 C24 C25 47(3) . . . . ?
C6 N2 C7 C8 59(3) . . . . ?
C6 N2 C2 C1 -77(3) . . . . ?
C6 N2 C4 C3 42(3) . . . . ?
C45 N10 C43 C42 -69(3) . . . . ?
C45 N10 C47 C46 55(3) . . . . ?
C3 N1 C5 C6 54(2) . . . . ?
C3 N1 C1 C2 -71(3) . . . . ?
C7 N2 C6 C5 170.4(19) . . . . ?
C7 N2 C2 C1 170(3) . . . . ?
C7 N2 C4 C3 169(3) . . . . ?
C7 C8 C13 C12 -178.8(18) . . . . ?
C37 C38 C39 C41 -180(2) . . . . ?
C37 C38 C39 C40 4.9(19) . . . . ?
C14 N3 C17 C18 177(3) . . . . ?
C14 N3 C15 C16 -154(3) . . . . ?
C14 N3 C19 C20 -170(3) . . . . ?
C32 N7 C30 C31 54(3) . . . . ?
C32 N7 C28 C29 -62(3) . . . . ?
C2 N2 C6 C5 61(2) . . . . ?
C2 N2 C7 C8 170(2) . . . . ?
C2 N2 C4 C3 -75(3) . . . . ?
C42 N9 C44 C45 -62(3) . . . . ?
C42 N9 C46 C47 49(3) . . . . ?
C42 N9 C41 C39 60(3) . . . . ?
C27 N6 C25 C24 -62(3) . . . . ?
C54 N11 C57 C58 -179(3) . . . . ?
C54 N11 C59 C60 176(3) . . . . ?
C54 N11 C55 C56 174(2) . . . . ?
C41 N9 C44 C45 178(2) . . . . ?
C41 N9 C46 C47 179(2) . . . . ?
C41 N9 C42 C43 169(2) . . . . ?
C18 N4 C20 C19 72(4) . . . . ?
C24 N5 C21 C12 59(3) . . . . ?
C24 N5 C22 C23 45(3) . . . . ?
C24 N5 C26 C27 -60(3) . . . . ?
C25 N6 C27 C26 49(3) . . . . ?
C9 C8 C13 C12 0.0 . . . . ?
C8 C9 C10 C14 -174(2) . . . . ?
C8 C9 C10 C11 0.0 . . . . ?
C8 C13 C12 C21 174.9(18) . . . . ?
C8 C13 C12 C11 0.0 . . . . ?
C13 C12 C11 C10 0.0 . . . . ?
C12 C11 C10 C14 174(2) . . . . ?
C12 C11 C10 C9 0.0 . . . . ?
C10 C9 C8 C7 178.8(18) . . . . ?
C10 C9 C8 C13 0.0 . . . . ?
C17 N3 C14 C10 174(3) . . . . ?
C17 N3 C15 C16 84(3) . . . . ?
C17 N3 C19 C20 -55(3) . . . . ?
C17 C18 N4 C16 48(5) . . . . ?
C17 C18 N4 C20 -57(4) . . . . ?
C57 N11 C54 C37 -178(3) . . . . ?
C57 N11 C59 C60 66(3) . . . . ?
C57 N11 C55 C56 -71(3) . . . . ?
C57 C58 N12 C60 61(3) . . . . ?
C57 C58 N12 C56 -51(4) . . . . ?
C47 N10 C43 C42 57(3) . . . . ?
C47 N10 C45 C44 -66(3) . . . . ?
C15 N3 C14 C10 55(4) . . . . ?
C15 N3 C17 C18 -53(4) . . . . ?
C15 N3 C19 C20 59(3) . . . . ?
C15 C16 N4 C18 -27(5) . . . . ?
C15 C16 N4 C20 82(3) . . . . ?
C59 N11 C54 C37 70(3) . . . . ?
C59 N11 C57 C58 -69(3) . . . . ?
C59 N11 C55 C56 58(3) . . . . ?
C59 C60 N12 C58 -68(4) . . . . ?
C59 C60 N12 C56 53(4) . . . . ?
C4 N2 C6 C5 -59(3) . . . . ?
C4 N2 C7 C8 -71(3) . . . . ?
C4 N2 C2 C1 47(3) . . . . ?
C1 N1 C5 C6 -58(3) . . . . ?
C1 N1 C3 C4 44(3) . . . . ?
C19 N3 C14 C10 -72(3) . . . . ?
C19 N3 C17 C18 68(4) . . . . ?
C19 N3 C15 C16 -34(4) . . . . ?
C31 N8 C33 C32 40(3) . . . . ?
C31 N8 C29 C28 -63(3) . . . . ?
C28 N7 C30 C31 -70(2) . . . . ?
C28 N7 C32 C33 40(3) . . . . ?
C55 N11 C54 C37 -56(3) . . . . ?
C55 N11 C57 C58 66(3) . . . . ?
C55 N11 C59 C60 -67(3) . . . . ?
C55 C56 N12 C58 48(4) . . . . ?
C55 C56 N12 C60 -65(4) . . . . ?
C16 N4 C20 C19 -60(4) . . . . ?
N4 C18 C17 N3 -1(5) . . . . ?
C40 C35 C34 N8 102(2) . . . . ?
C40 C35 C36 C37 -13(4) . . . . ?
C39 C38 C37 C36 -10(3) . . . . ?
C39 C38 C37 C54 -169.1(18) . . . . ?

loop_
_twin_individual_id
_twin_individual_mass_fraction_refined
1 0.872(6)
2 0.128(6)

loop_
_smtbx_masks_void_nr
_smtbx_masks_void_average_x
_smtbx_masks_void_average_y
_smtbx_masks_void_average_z
_smtbx_masks_void_volume
_smtbx_masks_void_count_electrons
_smtbx_masks_void_content
1 -0.775 -0.978 -0.692 1543.1 485.8 '6 DMF'
